data_7052780
loop_
_publ_author_name
'Argouarch, Gilles'
'Veillard, Romain'
'Roisnel, Thierry'
'Amar, Anissa'
'Boucekkine, Abdou'
'Singh, Anu'
'Ledoux, Isabelle'
'Paul, Fr\'ed\'eric'

_publ_section_title
;
 Donor-substituted triaryl-1,3,5-triazinanes-2,4,6-triones: octupolar
 NLO-phores with a remarkable transparency--nonlinearity trade-off
;
_journal_issue 11
_journal_name_full 'New Journal of Chemistry'
_journal_page_first 2409
_journal_paper_doi 10.1039/c1nj20442d
_journal_volume 35
_journal_year 2011
_chemical_absolute_configuration unk
_chemical_compound_source 'synthesis as described'
_chemical_formula_moiety 'C27 H15 N3 O3'
_chemical_formula_sum 'C27 H15 N3 O3'
_chemical_formula_weight 429.42
_chemical_name_systematic
;
?
;
_space_group_IT_number 161
_symmetry_cell_setting trigonal
_symmetry_Int_Tables_number 161
_symmetry_space_group_name_Hall 'R 3 -2"c'
_symmetry_space_group_name_H-M 'R 3 c :H'
_atom_sites_solution_hydrogens geom
_atom_sites_solution_primary direct
_atom_sites_solution_secondary difmap
_audit_conform_dict_location ftp://ftp.iucr.org/pub/cif_core.dic
_audit_conform_dict_name cif_core.dic
_audit_conform_dict_version 2.3
_audit_creation_date 2011-05-19T18:46:37-00:00
_audit_creation_method 'WinGX routine CIF_UPDATE'
_cell_angle_alpha 90
_cell_angle_beta 90
_cell_angle_gamma 120
_cell_formula_units_Z 6
_cell_length_a 13.5264(13)
_cell_length_b 13.5264
_cell_length_c 24.608(2)
_cell_measurement_reflns_used 2593
_cell_measurement_temperature 100(2)
_cell_measurement_theta_max 27.43
_cell_measurement_theta_min 2.4
_cell_measurement_wavelength 0.71073
_cell_volume 3899.2(5)
_computing_cell_refinement 'Bruker SMART, 2006'
_computing_data_collection 'Bruker SMART, 2006'
_computing_data_reduction 'Bruker SAINT, 2006'
_computing_molecular_graphics 'Ortep-3 for Windows (Farrugia, 1997)'
_computing_publication_material
;
WinGX publication routines (Farrugia, 1999),
CRYSCAL (T. Roisnel, local program)
;
_computing_structure_refinement 'SHELXL-97 (Sheldrick, 1997)'
_computing_structure_solution 'SIR97 (Altomare et al., 1999))'
_diffrn_ambient_temperature 100(2)
_diffrn_detector 'CCD plate'
_diffrn_measured_fraction_theta_full 0.998
_diffrn_measured_fraction_theta_max 0.998
_diffrn_measurement_device_type 'APEXII, Bruker-AXS'
_diffrn_measurement_method 'CCD rotation images, thin slices'
_diffrn_radiation_monochromator graphite
_diffrn_radiation_probe x-ray
_diffrn_radiation_type MoK\a
_diffrn_radiation_wavelength 0.71073
_diffrn_reflns_av_R_equivalents 0.0576
_diffrn_reflns_av_unetI/netI 0.0381
_diffrn_reflns_limit_h_max 17
_diffrn_reflns_limit_h_min -16
_diffrn_reflns_limit_k_max 16
_diffrn_reflns_limit_k_min -17
_diffrn_reflns_limit_l_max 31
_diffrn_reflns_limit_l_min -25
_diffrn_reflns_number 7587
_diffrn_reflns_theta_full 27.48
_diffrn_reflns_theta_max 27.48
_diffrn_reflns_theta_min 3.01
_exptl_absorpt_coefficient_mu 0.073
_exptl_absorpt_correction_T_max 0.989
_exptl_absorpt_correction_T_min 0.766
_exptl_absorpt_correction_type multi-scan
_exptl_absorpt_process_details
;
[Sheldrick, G.M. (2002). SADABS Bruker AXS Inc., Madison, Wisconsin, USA]
;
_exptl_crystal_colour colourless
_exptl_crystal_density_diffrn 1.097
_exptl_crystal_density_method 'not measured'
_exptl_crystal_description prism
_exptl_crystal_F_000 1332
_exptl_crystal_size_max 0.25
_exptl_crystal_size_mid 0.23
_exptl_crystal_size_min 0.15
_platon_squeeze_details ' ?'
_refine_diff_density_max 0.326
_refine_diff_density_min -0.32
_refine_diff_density_rms 0.073
_refine_ls_abs_structure_details 'Flack H D (1983), Acta Cryst. A39, 876-881'
_refine_ls_abs_structure_Flack 0(10)
_refine_ls_extinction_method none
_refine_ls_goodness_of_fit_ref 1.162
_refine_ls_hydrogen_treatment constr
_refine_ls_matrix_type full
_refine_ls_number_parameters 100
_refine_ls_number_reflns 1002
_refine_ls_number_restraints 1
_refine_ls_restrained_S_all 1.161
_refine_ls_R_factor_all 0.072
_refine_ls_R_factor_gt 0.0693
_refine_ls_shift/su_max 0.007
_refine_ls_shift/su_mean 0.001
_refine_ls_structure_factor_coef Fsqd
_refine_ls_weighting_details 'calc w=1/[\s^2^(Fo^2^)+(0.0875P)^2^+9.4088P] where P=(Fo^2^+2Fc^2^)/3'
_refine_ls_weighting_scheme calc
_refine_ls_wR_factor_gt 0.1716
_refine_ls_wR_factor_ref 0.1732
_reflns_number_gt 967
_reflns_number_total 1002
_reflns_threshold_expression >2sigma(I)
_cod_data_source_file c1nj20442d.txt
_cod_data_source_block 4
_cod_original_sg_symbol_H-M 'R 3 c'
_cod_database_code 7052780

loop_
_symmetry_equiv_pos_as_xyz
'x, y, z'
'-y, x-y, z'
'-x+y, -x, z'
'-x+y, y, z+1/2'
'x, x-y, z+1/2'
'-y, -x, z+1/2'
'x+2/3, y+1/3, z+1/3'
'-y+2/3, x-y+1/3, z+1/3'
'-x+y+2/3, -x+1/3, z+1/3'
'-x+y+2/3, y+1/3, z+5/6'
'x+2/3, x-y+1/3, z+5/6'
'-y+2/3, -x+1/3, z+5/6'
'x+1/3, y+2/3, z+2/3'
'-y+1/3, x-y+2/3, z+2/3'
'-x+y+1/3, -x+2/3, z+2/3'
'-x+y+1/3, y+2/3, z+7/6'
'x+1/3, x-y+2/3, z+7/6'
'-y+1/3, -x+2/3, z+7/6'

loop_
_atom_site_label
_atom_site_type_symbol
_atom_site_fract_x
_atom_site_fract_y
_atom_site_fract_z
_atom_site_U_iso_or_equiv
_atom_site_adp_type
_atom_site_occupancy
_atom_site_symmetry_multiplicity
_atom_site_calc_flag
_atom_site_refinement_flags
C1 C 0.6523(4) 0.1102(5) 0.5364(2) 0.0357(12) Uani 1 1 d .
H1 H 0.7278 0.1237 0.5408 0.043 Uiso 1 1 calc R
C2 C 0.5566(4) 0.0931(4) 0.53088(18) 0.0249(9) Uani 1 1 d .
C3 C 0.4414(3) 0.0716(3) 0.5224(2) 0.0249(9) Uani 1 1 d .
C4 C 0.4067(4) 0.0852(4) 0.47252(19) 0.0252(9) Uani 1 1 d .
H4 H 0.4596 0.1092 0.4433 0.03 Uiso 1 1 calc R
C5 C 0.2953(3) 0.0654(3) 0.46217(18) 0.0222(9) Uani 1 1 d .
H5 H 0.2716 0.0741 0.427 0.027 Uiso 1 1 calc R
C6 C 0.3648(3) 0.0358(4) 0.56593(19) 0.0238(9) Uani 1 1 d .
H6 H 0.3883 0.0249 0.6007 0.029 Uiso 1 1 calc R
C7 C 0.2538(4) 0.0158(3) 0.5587(2) 0.0241(9) Uani 1 1 d .
H7 H 0.2014 -0.0084 0.5881 0.029 Uiso 1 1 calc R
C8 C 0.2223(3) 0.0322(3) 0.50724(17) 0.0166(8) Uani 1 1 d .
N9 N 0.1079(3) 0.0149(3) 0.49912(15) 0.0189(8) Uani 1 1 d .
C10 C 0.0966(3) 0.1123(3) 0.50117(17) 0.0168(8) Uani 1 1 d .
O10 O 0.1777(2) 0.2072(2) 0.50532(13) 0.0222(7) Uani 1 1 d .

loop_
_atom_site_aniso_label
_atom_site_aniso_U_11
_atom_site_aniso_U_22
_atom_site_aniso_U_33
_atom_site_aniso_U_23
_atom_site_aniso_U_13
_atom_site_aniso_U_12
C1 0.017(2) 0.046(3) 0.048(3) 0.013(2) 0.002(2) 0.018(2)
C2 0.0175(19) 0.030(2) 0.028(2) 0.0083(17) 0.0038(16) 0.0124(17)
C3 0.0162(19) 0.0172(18) 0.044(3) 0.0031(17) 0.0004(17) 0.0105(15)
C4 0.020(2) 0.023(2) 0.027(2) 0.0009(17) 0.0086(17) 0.0072(16)
C5 0.0202(19) 0.0165(18) 0.028(2) 0.0026(16) 0.0045(16) 0.0076(15)
C6 0.0172(19) 0.025(2) 0.028(2) 0.0062(17) 0.0006(16) 0.0096(16)
C7 0.0177(19) 0.020(2) 0.036(2) 0.0023(17) 0.0062(17) 0.0105(16)
C8 0.0098(16) 0.0084(16) 0.031(2) -0.0034(15) -0.0023(14) 0.0043(13)
N9 0.0135(15) 0.0176(17) 0.0267(18) 0.0044(13) 0.0019(12) 0.0085(14)
C10 0.0163(18) 0.0121(16) 0.023(2) -0.0010(14) -0.0036(15) 0.0077(15)
O10 0.0169(14) 0.0162(13) 0.0311(16) 0.0035(12) 0.0027(12) 0.0064(12)

loop_
_atom_type_symbol
_atom_type_description
_atom_type_scat_dispersion_real
_atom_type_scat_dispersion_imag
_atom_type_scat_source
C C 0.0033 0 'International Tables Vol C Tables 4.2.6.8 and 6.1.1.4'
H H 0 0 'International Tables Vol C Tables 4.2.6.8 and 6.1.1.4'
N N 0.0061 0 'International Tables Vol C Tables 4.2.6.8 and 6.1.1.4'
O O 0.0106 0 'International Tables Vol C Tables 4.2.6.8 and 6.1.1.4'

loop_
_geom_angle_atom_site_label_1
_geom_angle_atom_site_label_2
_geom_angle_atom_site_label_3
_geom_angle
_geom_angle_site_symmetry_1
_geom_angle_site_symmetry_3
C2 C1 H1 180 . .
C1 C2 C3 178.2(6) . .
C4 C3 C6 119.5(4) . .
C4 C3 C2 120.8(4) . .
C6 C3 C2 119.7(4) . .
C3 C4 C5 123.0(4) . .
C3 C4 H4 118.5 . .
C5 C4 H4 118.5 . .
C8 C5 C4 115.5(4) . .
C8 C5 H5 122.2 . .
C4 C5 H5 122.2 . .
C7 C6 C3 120.5(4) . .
C7 C6 H6 119.8 . .
C3 C6 H6 119.8 . .
C8 C7 C6 118.1(4) . .
C8 C7 H7 120.9 . .
C6 C7 H7 120.9 . .
C7 C8 C5 123.3(4) . .
C7 C8 N9 119.0(4) . .
C5 C8 N9 117.6(4) . .
C10 N9 C10 123.8(4) 3 .
C10 N9 C8 118.0(3) 3 .
C10 N9 C8 116.8(3) . .
O10 C10 N9 121.7(3) . 2
O10 C10 N9 122.3(4) . .
N9 C10 N9 115.9(4) 2 .

loop_
_geom_bond_atom_site_label_1
_geom_bond_atom_site_label_2
_geom_bond_distance
_geom_bond_site_symmetry_2
C1 C2 1.203(6) .
C1 H1 0.95 .
C2 C3 1.450(6) .
C3 C4 1.359(7) .
C3 C6 1.398(6) .
C4 C5 1.415(6) .
C4 H4 0.95 .
C5 C8 1.401(6) .
C5 H5 0.95 .
C6 C7 1.398(6) .
C6 H6 0.95 .
C7 C8 1.388(6) .
C7 H7 0.95 .
C8 N9 1.460(5) .
N9 C10 1.396(5) 3
N9 C10 1.401(5) .
C10 O10 1.206(5) .
C10 N9 1.396(5) 2

loop_
_geom_torsion_atom_site_label_1
_geom_torsion_atom_site_label_2
_geom_torsion_atom_site_label_3
_geom_torsion_atom_site_label_4
_geom_torsion
_geom_torsion_site_symmetry_1
_geom_torsion_site_symmetry_4
C6 C3 C4 C5 0.4(6) . .
C2 C3 C4 C5 -180.0(4) . .
C3 C4 C5 C8 1.0(6) . .
C4 C3 C6 C7 -1.0(6) . .
C2 C3 C6 C7 179.3(4) . .
C3 C6 C7 C8 0.2(6) . .
C6 C7 C8 C5 1.4(6) . .
C6 C7 C8 N9 -178.3(4) . .
C4 C5 C8 C7 -1.9(6) . .
C4 C5 C8 N9 177.7(3) . .
C7 C8 N9 C10 -70.8(5) . 3
C5 C8 N9 C10 109.6(4) . 3
C7 C8 N9 C10 96.3(4) . .
C5 C8 N9 C10 -83.4(4) . .
C10 N9 C10 O10 171.7(3) 3 .
C8 N9 C10 O10 5.4(6) . .
C10 N9 C10 N9 -7.2(8) 3 2
C8 N9 C10 N9 -173.4(3) . 2

loop_
_platon_squeeze_void_nr
_platon_squeeze_void_average_x
_platon_squeeze_void_average_y
_platon_squeeze_void_average_z
_platon_squeeze_void_volume
_platon_squeeze_void_count_electrons
1 0.000 0.000 0.130 21.2 12.6
2 0.000 0.000 0.334 148.0 16.6
3 0.000 0.000 0.630 21.2 12.5
4 0.000 0.000 0.834 147.9 16.6
5 0.333 0.667 0.999 150.2 16.5
6 0.333 0.667 0.499 150.2 16.5
7 0.333 0.667 0.293 20.7 12.6
8 0.333 0.667 0.793 20.7 12.7
9 0.667 0.333 0.666 148.8 16.6
10 0.667 0.333 0.166 148.8 16.6
11 0.667 0.333 0.460 21.4 12.8
12 0.667 0.333 0.960 21.4 12.8
